data_7009993
loop_
_publ_author_name
'Brechin, Euan K.'
'Graham, Alasdair'
'Parkin, Andrew'
'Parsons, Simon'
'Seddon, Annela M.'
'Winpenny, Richard E. P.'

_publ_section_title
;
 Structural studies of heptanuclear cobalt complexes and larger
 oligomers based on heptanuclear fragments
;
_journal_issue 19
_journal_name_full 'Journal of the Chemical Society, Dalton Transactions'
_journal_page_first 3242
_journal_paper_doi 10.1039/b005019i
_journal_year 2000
_chemical_formula_moiety {[Co8Na2(OH)2(Hmhp)(mhp)9(PhCH2CO2)7].2.5MeCN}
_chemical_formula_sum 'C121 H119.5 Co8 N12.5 Na2 O26'
_chemical_formula_weight 2682.21
_chemical_name_systematic
; 
 ? 
;
_space_group_IT_number 2
_symmetry_cell_setting triclinic
_symmetry_space_group_name_Hall '-P 1'
_symmetry_space_group_name_H-M 'P -1'
_atom_sites_solution_hydrogens geom
_atom_sites_solution_primary direct
_atom_sites_solution_secondary difmap
_audit_creation_method SHELXL-97
_cell_angle_alpha 81.11(2)
_cell_angle_beta 76.85(2)
_cell_angle_gamma 82.24(3)
_cell_formula_units_Z 2
_cell_length_a 14.325(5)
_cell_length_b 17.769(5)
_cell_length_c 25.176(10)
_cell_measurement_reflns_used 52
_cell_measurement_temperature 220(2)
_cell_measurement_theta_max 16
_cell_measurement_theta_min 7.5
_cell_volume 6132(4)
_computing_cell_refinement 'Stoe DIF4'
_computing_data_collection 'Stoe DIF4'
_computing_data_reduction 'Stoe REDU4'
_computing_molecular_graphics SHELXTL
_computing_structure_refinement 'SHELXL-97 (Sheldrick, 1997)'
_computing_structure_solution SIR92
_diffrn_ambient_temperature 220(2)
_diffrn_measured_fraction_theta_full 0.996
_diffrn_measured_fraction_theta_max 0.996
_diffrn_measurement_method omega-theta
_diffrn_radiation_monochromator graphite
_diffrn_radiation_source 'fine-focus sealed tube'
_diffrn_radiation_type MoK\a
_diffrn_radiation_wavelength 0.71073
_diffrn_reflns_av_R_equivalents 0.0929
_diffrn_reflns_av_sigmaI/netI 0.2265
_diffrn_reflns_limit_h_max 13
_diffrn_reflns_limit_h_min -13
_diffrn_reflns_limit_k_max 17
_diffrn_reflns_limit_k_min -16
_diffrn_reflns_limit_l_max 24
_diffrn_reflns_limit_l_min 0
_diffrn_reflns_number 14819
_diffrn_reflns_theta_full 20.04
_diffrn_reflns_theta_max 20.04
_diffrn_reflns_theta_min 2.51
_diffrn_standards_interval_time 60
_diffrn_standards_number 3
_exptl_absorpt_coefficient_mu 1.137
_exptl_absorpt_correction_T_max 0.654
_exptl_absorpt_correction_T_min 0.479
_exptl_absorpt_correction_type psi-scan
_exptl_crystal_colour Purple
_exptl_crystal_density_diffrn 1.453
_exptl_crystal_density_method 'not measured'
_exptl_crystal_description 'plate developed in (010)'
_exptl_crystal_F_000 2758
_exptl_crystal_size_max 0.39
_exptl_crystal_size_mid 0.16
_exptl_crystal_size_min 0.04
_refine_diff_density_max 0.565
_refine_diff_density_min -0.505
_refine_diff_density_rms 0.112
_refine_ls_extinction_coef 0.0015(2)
_refine_ls_extinction_expression Fc^*^=kFc[1+0.001xFc^2^\l^3^/sin(2\q)]^-1/4^
_refine_ls_extinction_method SHELXL
_refine_ls_goodness_of_fit_ref 1.001
_refine_ls_hydrogen_treatment riding
_refine_ls_matrix_type full
_refine_ls_number_parameters 769
_refine_ls_number_reflns 11476
_refine_ls_number_restraints 1461
_refine_ls_restrained_S_all 0.956
_refine_ls_R_factor_all 0.2016
_refine_ls_R_factor_gt 0.0919
_refine_ls_shift/su_max 0.003
_refine_ls_shift/su_mean 0.000
_refine_ls_structure_factor_coef Fsqd
_refine_ls_weighting_details 'calc w=1/[\s^2^(Fo^2^)+(0.0843P)^2^+0.0000P] where P=(Fo^2^+2Fc^2^)/3'
_refine_ls_weighting_scheme calc
_refine_ls_wR_factor_gt 0.1731
_refine_ls_wR_factor_ref 0.2173
_reflns_number_gt 5527
_reflns_number_total 11476
_reflns_threshold_expression >2sigma(I)
_cod_data_source_file b005019i.txt
_cod_data_source_block ebduno
_cod_depositor_comments
;
The following automatic conversions were performed:
'_atom_site_symetry_multiplicity' tag replaced with
'_atom_site_symmetry_multiplicity'.

Automatic conversion script
Id: cif_correct_tags 1440 2010-10-19 06:21:57Z saulius 

The following automatic conversions were performed:
'_symmetry_cell_setting' value 'Triclinic' changed to 'triclinic'
according to '/home/saulius/struct/CIF-dictionaries/cif_core.dic'
dictionary named 'cif_core.dic' version 2.4.1 from 2010-06-29.

Automatic conversion script
Id: cif_fix_enum 1527 2010-12-29 10:47:43Z saulius 

The following automatic conversions were performed:

'_exptl_absorpt_correction_type' tag value 'Psi-scans' was replaced
with 'psi-scan' value.

Automatic conversion script
Id: cif_fix_values 1646 2011-03-28 12:23:43Z adriana 

The following automatic conversions were performed:

'_atom_sites_solution_hydrogens' value 'geometric' was changed to
'geom'.

Automatic conversion script
Id: cif_fix_values 6452 2018-10-05 10:23:21Z andrius 
;
_cod_original_sg_symbol_H-M P-1
_cod_original_formula_sum 'C121 H119.50 Co8 N12.50 Na2 O26'
_cod_database_code 7009993

loop_
_symmetry_equiv_pos_as_xyz
'x, y, z'
'-x, -y, -z'

loop_
_atom_site_label
_atom_site_type_symbol
_atom_site_fract_x
_atom_site_fract_y
_atom_site_fract_z
_atom_site_U_iso_or_equiv
_atom_site_adp_type
_atom_site_occupancy
_atom_site_symmetry_multiplicity
_atom_site_calc_flag
_atom_site_refinement_flags
_atom_site_disorder_assembly
_atom_site_disorder_group
Co1 Co 0.21531(14) 0.13989(11) 0.23848(8) 0.0255(6) Uani 1 1 d . . .
Co2 Co 0.13809(14) 0.01947(11) 0.17852(8) 0.0260(6) Uani 1 1 d . A .
Co3 Co 0.22221(15) 0.10644(12) 0.36886(9) 0.0313(6) Uani 1 1 d . A .
Co4 Co 0.11668(15) -0.05738(11) 0.31986(8) 0.0273(6) Uani 1 1 d . A .
Co5 Co 0.19295(15) -0.17567(11) 0.23860(8) 0.0269(6) Uani 1 1 d . A .
Co6 Co 0.35142(15) -0.06582(11) 0.20707(8) 0.0272(6) Uani 1 1 d . A .
Co7 Co 0.42567(15) 0.10595(12) 0.26939(9) 0.0327(7) Uani 1 1 d . A .
Co8 Co 0.15721(17) -0.46570(12) 0.21708(10) 0.0415(7) Uani 1 1 d . A .
Na1 Na 0.2389(4) -0.3594(3) 0.2763(2) 0.0387(17) Uani 1 1 d . . .
Na2 Na 0.2019(4) 0.3149(3) 0.2164(2) 0.0399(18) Uani 1 1 d . . .
O1 O 0.2904(6) 0.0783(5) 0.2968(3) 0.023(3) Uiso 1 1 d . . .
H1 H 0.2896 0.0227 0.2966 0.028 Uiso 1 1 calc R . .
O2 O 0.2539(6) -0.1004(5) 0.2788(4) 0.026(3) Uiso 1 1 d . . .
H2 H 0.2891 -0.1312 0.3057 0.032 Uiso 1 1 calc R A .
O2A O 0.4253(7) 0.1907(6) 0.3130(4) 0.046(3) Uiso 1 1 d D . .
O1A O 0.2929(7) 0.1901(6) 0.3793(4) 0.047(3) Uiso 1 1 d D . .
C1A C 0.3691(9) 0.2178(7) 0.3520(6) 0.034(4) Uiso 1 1 d D . .
C2A C 0.3883(9) 0.2899(8) 0.3712(7) 0.058(6) Uiso 1 1 d D . .
H2A1 H 0.3674 0.3345 0.3469 0.069 Uiso 1 1 calc R . .
H2A2 H 0.3494 0.2938 0.4083 0.069 Uiso 1 1 calc R . .
C3A C 0.4916(9) 0.2924(9) 0.3720(6) 0.054(5) Uiso 1 1 d D . .
C4A C 0.5195(14) 0.2891(14) 0.4212(7) 0.122(9) Uiso 1 1 d D . .
H4A H 0.4737 0.2867 0.4546 0.147 Uiso 1 1 calc R . .
C5A C 0.6175(16) 0.2894(16) 0.4207(9) 0.162(12) Uiso 1 1 d D . .
H5A H 0.6382 0.2795 0.4541 0.194 Uiso 1 1 calc R . .
C6A C 0.6823(14) 0.3034(13) 0.3740(9) 0.117(9) Uiso 1 1 d D . .
H6A H 0.7460 0.3087 0.3755 0.141 Uiso 1 1 calc R . .
C7A C 0.6582(12) 0.3102(12) 0.3249(8) 0.098(8) Uiso 1 1 d D . .
H7A H 0.7039 0.3201 0.2920 0.117 Uiso 1 1 calc R . .
C8A C 0.5628(10) 0.3021(9) 0.3243(6) 0.046(5) Uiso 1 1 d D . .
H8A H 0.5459 0.3031 0.2902 0.056 Uiso 1 1 calc R . .
O2B O 0.0899(7) 0.1249(5) 0.1449(4) 0.030(3) Uiso 1 1 d D . .
O1B O 0.1443(7) 0.2112(5) 0.1836(4) 0.035(3) Uiso 1 1 d D . .
C1B C 0.1009(10) 0.1914(7) 0.1501(5) 0.032(4) Uiso 1 1 d D . .
C2B C 0.0640(8) 0.2558(7) 0.1109(5) 0.032(4) Uiso 1 1 d D . .
H2B1 H 0.0994 0.3002 0.1085 0.038 Uiso 1 1 calc R . .
H2B2 H 0.0771 0.2396 0.0742 0.038 Uiso 1 1 calc R . .
C3B C -0.0418(8) 0.2796(7) 0.1280(6) 0.035(4) Uiso 1 1 d D . .
C4B C -0.1078(10) 0.2336(8) 0.1586(6) 0.051(5) Uiso 1 1 d D . .
H4B H -0.0866 0.1827 0.1705 0.061 Uiso 1 1 calc R . .
C5B C -0.2059(11) 0.2585(9) 0.1732(7) 0.067(6) Uiso 1 1 d D . .
H5B H -0.2490 0.2263 0.1969 0.081 Uiso 1 1 calc R . .
C6B C -0.2379(12) 0.3303(9) 0.1525(7) 0.076(6) Uiso 1 1 d D . .
H6B H -0.3040 0.3473 0.1608 0.091 Uiso 1 1 calc R . .
C7B C -0.1760(11) 0.3768(10) 0.1205(8) 0.087(7) Uiso 1 1 d D . .
H7B H -0.1994 0.4257 0.1058 0.105 Uiso 1 1 calc R . .
C8B C -0.0772(10) 0.3542(8) 0.1085(6) 0.054(5) Uiso 1 1 d D . .
H8B H -0.0344 0.3885 0.0875 0.064 Uiso 1 1 calc R . .
O1C O 0.0868(7) -0.1608(5) 0.3687(4) 0.036(3) Uiso 1 1 d D . .
O2C O 0.1497(7) -0.2474(5) 0.3111(4) 0.032(3) Uiso 1 1 d D A .
C1C C 0.1005(10) -0.2273(7) 0.3558(5) 0.036(5) Uiso 1 1 d D A .
C2C C 0.0563(8) -0.2899(7) 0.3987(6) 0.042(5) Uiso 1 1 d D . .
H2C1 H 0.0725 -0.3390 0.3839 0.051 Uiso 1 1 calc R A .
H2C2 H 0.0840 -0.2941 0.4313 0.051 Uiso 1 1 calc R . .
C3C C -0.0509(8) -0.2743(8) 0.4150(5) 0.029(4) Uiso 1 1 d D A .
C4C C -0.1109(10) -0.2803(9) 0.3808(6) 0.053(5) Uiso 1 1 d D . .
H4C H -0.0848 -0.2958 0.3460 0.064 Uiso 1 1 calc R A .
C5C C -0.2099(11) -0.2637(9) 0.3972(7) 0.066(6) Uiso 1 1 d D A .
H5C H -0.2507 -0.2718 0.3746 0.080 Uiso 1 1 calc R . .
C6C C -0.2474(11) -0.2363(10) 0.4452(7) 0.069(6) Uiso 1 1 d D . .
H6C H -0.3142 -0.2227 0.4550 0.082 Uiso 1 1 calc R A .
C7C C -0.1911(10) -0.2278(9) 0.4797(7) 0.063(6) Uiso 1 1 d D A .
H7C H -0.2187 -0.2097 0.5136 0.076 Uiso 1 1 calc R . .
C8C C -0.0919(9) -0.2462(8) 0.4648(5) 0.036(4) Uiso 1 1 d D . .
H8C H -0.0523 -0.2396 0.4885 0.043 Uiso 1 1 calc R A .
O2D O 0.4293(7) -0.1708(5) 0.2006(4) 0.035(3) Uiso 1 1 d D . .
O1D O 0.3158(7) -0.2515(5) 0.2243(4) 0.035(3) Uiso 1 1 d D A .
C1D C 0.4027(9) -0.2368(7) 0.2094(6) 0.036(5) Uiso 1 1 d D A .
C2D C 0.4782(9) -0.3044(7) 0.1999(6) 0.051(5) Uiso 1 1 d D . .
H2D1 H 0.4509 -0.3507 0.2203 0.061 Uiso 1 1 calc R A .
H2D2 H 0.4922 -0.3103 0.1607 0.061 Uiso 1 1 calc R . .
C3D C 0.5714(9) -0.2992(8) 0.2162(5) 0.038(5) Uiso 1 1 d D A .
C4D C 0.6453(10) -0.2642(9) 0.1820(6) 0.059(6) Uiso 1 1 d D . .
H4D H 0.6376 -0.2395 0.1472 0.071 Uiso 1 1 calc R A .
C5D C 0.7325(11) -0.2645(10) 0.1979(7) 0.064(6) Uiso 1 1 d D A .
H5D H 0.7835 -0.2407 0.1737 0.077 Uiso 1 1 calc R . .
C6D C 0.7437(12) -0.2987(11) 0.2478(7) 0.087(7) Uiso 1 1 d D . .
H6D H 0.8029 -0.2986 0.2581 0.104 Uiso 1 1 calc R A .
C7D C 0.6722(11) -0.3331(10) 0.2836(7) 0.076(6) Uiso 1 1 d D A .
H7D H 0.6812 -0.3569 0.3184 0.091 Uiso 1 1 calc R . .
C8D C 0.5841(10) -0.3330(9) 0.2682(6) 0.049(5) Uiso 1 1 d D . .
H8D H 0.5332 -0.3560 0.2931 0.059 Uiso 1 1 calc R A .
O1E O 0.1168(7) -0.2233(5) 0.1939(4) 0.034(3) Uiso 1 1 d D . .
O2E O 0.1493(7) -0.3483(5) 0.2087(4) 0.042(3) Uiso 1 1 d D A .
C1E C 0.1009(10) -0.2891(7) 0.1900(5) 0.033(4) Uiso 1 1 d D A .
C2E C 0.0220(9) -0.2958(8) 0.1610(5) 0.040(5) Uiso 1 1 d D . .
H2E1 H 0.0093 -0.3496 0.1660 0.048 Uiso 1 1 calc R A .
H2E2 H -0.0371 -0.2661 0.1779 0.048 Uiso 1 1 calc R . .
C3E C 0.0470(10) -0.2680(7) 0.1010(5) 0.035(4) Uiso 1 1 d D A .
C4E C 0.0979(12) -0.3141(8) 0.0640(6) 0.061(6) Uiso 1 1 d D . .
H4E H 0.1133 -0.3662 0.0759 0.073 Uiso 1 1 calc R A .
C5E C 0.1278(13) -0.2863(9) 0.0091(6) 0.072(6) Uiso 1 1 d D A .
H5E H 0.1648 -0.3187 -0.0159 0.086 Uiso 1 1 calc R . .
C6E C 0.1030(13) -0.2123(9) -0.0082(7) 0.077(7) Uiso 1 1 d D . .
H6E H 0.1218 -0.1935 -0.0456 0.093 Uiso 1 1 calc R A .
C7E C 0.0526(13) -0.1651(9) 0.0266(6) 0.065(6) Uiso 1 1 d D A .
H7E H 0.0358 -0.1139 0.0133 0.078 Uiso 1 1 calc R . .
C8E C 0.0242(11) -0.1902(7) 0.0823(6) 0.047(5) Uiso 1 1 d D . .
H8E H -0.0094 -0.1561 0.1069 0.057 Uiso 1 1 calc R A .
O2F O 0.2494(7) -0.5805(6) 0.2428(4) 0.050(3) Uiso 1 1 d D . .
O1F O 0.3012(7) -0.4669(6) 0.2225(4) 0.045(3) Uiso 1 1 d D A .
C1F C 0.3167(9) -0.5397(7) 0.2339(6) 0.045(5) Uiso 1 1 d D A .
C2F C 0.4168(9) -0.5737(8) 0.2382(6) 0.056(5) Uiso 1 1 d D . .
H2F1 H 0.4253 -0.5709 0.2753 0.067 Uiso 1 1 calc R A .
H2F2 H 0.4232 -0.6280 0.2334 0.067 Uiso 1 1 calc R . .
C3F C 0.4961(10) -0.5365(9) 0.1976(6) 0.050(5) Uiso 1 1 d D A .
C4F C 0.5022(12) -0.5267(10) 0.1420(6) 0.068(6) Uiso 1 1 d D . .
H4F H 0.4553 -0.5445 0.1277 0.081 Uiso 1 1 calc R A .
C5F C 0.5776(12) -0.4906(10) 0.1062(7) 0.079(7) Uiso 1 1 d D A .
H5F H 0.5831 -0.4855 0.0679 0.095 Uiso 1 1 calc R . .
C6F C 0.6419(11) -0.4634(9) 0.1276(6) 0.059(6) Uiso 1 1 d D . .
H6F H 0.6896 -0.4358 0.1037 0.070 Uiso 1 1 calc R A .
C7F C 0.6413(12) -0.4736(10) 0.1812(7) 0.072(6) Uiso 1 1 d D A .
H7F H 0.6913 -0.4582 0.1942 0.086 Uiso 1 1 calc R . .
C8F C 0.5654(10) -0.5074(9) 0.2177(6) 0.055(5) Uiso 1 1 d D . .
H8F H 0.5608 -0.5107 0.2559 0.066 Uiso 1 1 calc R A .
O2G O 0.1850(8) -0.6049(6) 0.1392(4) 0.060(4) Uiso 1 1 d D . .
O1G O 0.1765(8) -0.4798(5) 0.1388(4) 0.048(3) Uiso 1 1 d D . .
C1G C 0.1958(11) -0.5396(7) 0.1140(5) 0.042(5) Uiso 1 1 d D A .
C2G C 0.2388(12) -0.5284(8) 0.0536(5) 0.060(6) Uiso 1 1 d D . .
H2G1 H 0.2168 -0.4765 0.0386 0.072 Uiso 1 1 calc R A .
H2G2 H 0.3090 -0.5315 0.0488 0.072 Uiso 1 1 calc R . .
C3G C 0.2159(11) -0.5835(8) 0.0210(6) 0.056(5) Uiso 1 1 d D A .
C4G C 0.2673(11) -0.6527(8) 0.0127(6) 0.053(5) Uiso 1 1 d D . .
H4G H 0.3204 -0.6681 0.0293 0.064 Uiso 1 1 calc R A .
C5G C 0.2434(12) -0.7014(9) -0.0198(7) 0.069(6) Uiso 1 1 d D A .
H5G H 0.2832 -0.7467 -0.0275 0.082 Uiso 1 1 calc R . .
C6G C 0.1622(12) -0.6823(9) -0.0400(7) 0.069(6) Uiso 1 1 d D . .
H6G H 0.1417 -0.7169 -0.0586 0.082 Uiso 1 1 calc R A .
C7G C 0.1118(13) -0.6148(10) -0.0338(8) 0.092(7) Uiso 1 1 d D A .
H7G H 0.0594 -0.6002 -0.0511 0.110 Uiso 1 1 calc R . .
C8G C 0.1345(11) -0.5655(9) -0.0023(7) 0.064(6) Uiso 1 1 d D . .
H8G H 0.0950 -0.5195 0.0035 0.076 Uiso 1 1 calc R A .
N11 N 0.0900(8) 0.1692(6) 0.3785(4) 0.037(4) Uiso 1 1 d D . .
C21 C 0.0916(9) 0.2276(7) 0.3372(5) 0.035(4) Uiso 1 1 d D . .
C31 C 0.0224(10) 0.2904(7) 0.3423(6) 0.042(5) Uiso 1 1 d D . .
H31 H 0.0244 0.3323 0.3144 0.050 Uiso 1 1 calc R . .
C41 C -0.0490(11) 0.2900(8) 0.3890(6) 0.051(5) Uiso 1 1 d D . .
H41 H -0.0956 0.3325 0.3932 0.061 Uiso 1 1 calc R . .
C51 C -0.0538(10) 0.2284(7) 0.4299(6) 0.043(5) Uiso 1 1 d D . .
H51 H -0.1043 0.2275 0.4612 0.052 Uiso 1 1 calc R . .
C61 C 0.0172(10) 0.1686(7) 0.4235(5) 0.039(5) Uiso 1 1 d D . .
O21 O 0.1596(7) 0.2212(5) 0.2932(4) 0.035(3) Uiso 1 1 d D . .
C1M C 0.0190(11) 0.0983(7) 0.4654(6) 0.045(5) Uiso 1 1 d D . .
H1M1 H 0.0747 0.0629 0.4530 0.068 Uiso 1 1 calc R . .
H1M2 H -0.0393 0.0738 0.4699 0.068 Uiso 1 1 calc R . .
H1M3 H 0.0229 0.1130 0.5004 0.068 Uiso 1 1 calc R . .
N12 N 0.2637(8) 0.0154(6) 0.4256(4) 0.028(3) Uiso 1 1 d D . .
C22 C 0.2160(10) -0.0378(7) 0.4130(5) 0.034(4) Uiso 1 1 d D A .
C32 C 0.2252(10) -0.1129(7) 0.4366(6) 0.042(5) Uiso 1 1 d D . .
H32 H 0.1933 -0.1502 0.4274 0.050 Uiso 1 1 calc R . .
C42 C 0.2837(11) -0.1309(8) 0.4747(6) 0.062(6) Uiso 1 1 d D . .
H42 H 0.2897 -0.1812 0.4927 0.074 Uiso 1 1 calc R . .
C52 C 0.3334(11) -0.0766(7) 0.4866(6) 0.051(5) Uiso 1 1 d D . .
H52 H 0.3736 -0.0901 0.5121 0.061 Uiso 1 1 calc R . .
C62 C 0.3236(10) -0.0031(7) 0.4613(6) 0.040(5) Uiso 1 1 d D . .
O22 O 0.1653(6) -0.0106(5) 0.3757(4) 0.029(3) Uiso 1 1 d D . .
C2M C 0.3705(11) 0.0602(8) 0.4740(6) 0.052(5) Uiso 1 1 d D . .
H2M1 H 0.3543 0.1074 0.4513 0.078 Uiso 1 1 calc R . .
H2M2 H 0.4399 0.0476 0.4663 0.078 Uiso 1 1 calc R . .
H2M3 H 0.3478 0.0668 0.5125 0.078 Uiso 1 1 calc R . .
N13 N -0.0074(8) 0.0189(6) 0.3310(4) 0.033(3) Uiso 1 1 d D . .
C23 C 0.0223(8) 0.0754(7) 0.2903(5) 0.029(4) Uiso 1 1 d D A .
C33 C -0.0360(9) 0.1434(7) 0.2804(6) 0.036(4) Uiso 1 1 d D . .
H33 H -0.0163 0.1809 0.2506 0.044 Uiso 1 1 calc R A .
C43 C -0.1236(10) 0.1529(8) 0.3161(6) 0.043(5) Uiso 1 1 d D A .
H43 H -0.1631 0.1995 0.3129 0.051 Uiso 1 1 calc R . .
C53 C -0.1537(10) 0.0949(7) 0.3564(6) 0.043(5) Uiso 1 1 d D . .
H53 H -0.2153 0.1009 0.3793 0.052 Uiso 1 1 calc R A .
C63 C -0.0952(9) 0.0282(7) 0.3638(5) 0.031(4) Uiso 1 1 d D A .
O23 O 0.1097(6) 0.0590(5) 0.2613(4) 0.030(3) Uiso 1 1 d D . .
C3M C -0.1236(11) -0.0383(8) 0.4059(6) 0.051(5) Uiso 1 1 d D . .
H3M1 H -0.0708 -0.0789 0.4036 0.076 Uiso 1 1 calc R A .
H3M2 H -0.1799 -0.0568 0.3991 0.076 Uiso 1 1 calc R . .
H3M3 H -0.1385 -0.0222 0.4423 0.076 Uiso 1 1 calc R . .
N14 N 0.0043(7) -0.0316(6) 0.1894(4) 0.025(3) Uiso 1 1 d D . .
C24 C -0.0009(8) -0.0811(7) 0.2354(5) 0.020(4) Uiso 1 1 d D A .
C34 C -0.0844(9) -0.1148(8) 0.2609(6) 0.041(5) Uiso 1 1 d D . .
H34 H -0.0891 -0.1458 0.2951 0.049 Uiso 1 1 calc R A .
C44 C -0.1606(10) -0.1009(8) 0.2341(6) 0.046(5) Uiso 1 1 d D A .
H44 H -0.2176 -0.1240 0.2496 0.055 Uiso 1 1 calc R . .
C54 C -0.1533(10) -0.0539(8) 0.1851(6) 0.050(5) Uiso 1 1 d D . .
H54 H -0.2042 -0.0462 0.1663 0.060 Uiso 1 1 calc R A .
C64 C -0.0713(9) -0.0183(8) 0.1638(5) 0.042(5) Uiso 1 1 d D A .
O24 O 0.0768(6) -0.0952(5) 0.2573(4) 0.034(3) Uiso 1 1 d D . .
C4M C -0.0585(11) 0.0312(8) 0.1096(5) 0.055(5) Uiso 1 1 d D . .
H4M1 H 0.0037 0.0510 0.1013 0.082 Uiso 1 1 calc R A .
H4M2 H -0.1091 0.0735 0.1111 0.082 Uiso 1 1 calc R . .
H4M3 H -0.0619 0.0012 0.0811 0.082 Uiso 1 1 calc R . .
N15 N 0.2026(8) -0.0204(6) 0.0976(4) 0.026(3) Uiso 1 1 d D . .
C25 C 0.2421(10) -0.0877(7) 0.1205(4) 0.025(4) Uiso 1 1 d D A .
C35 C 0.2867(10) -0.1447(7) 0.0889(5) 0.038(5) Uiso 1 1 d D . .
H35 H 0.3123 -0.1918 0.1052 0.046 Uiso 1 1 calc R A .
C45 C 0.2927(11) -0.1310(7) 0.0327(5) 0.043(5) Uiso 1 1 d D A .
H45 H 0.3234 -0.1686 0.0103 0.052 Uiso 1 1 calc R . .
C55 C 0.2536(10) -0.0620(7) 0.0099(5) 0.038(5) Uiso 1 1 d D . .
H55 H 0.2571 -0.0525 -0.0283 0.045 Uiso 1 1 calc R A .
C65 C 0.2099(10) -0.0073(7) 0.0423(5) 0.028(4) Uiso 1 1 d D A .
O25 O 0.2353(7) -0.0907(5) 0.1741(4) 0.029(3) Uiso 1 1 d D . .
C5M C 0.1752(11) 0.0715(7) 0.0197(6) 0.048(5) Uiso 1 1 d D . .
H5M1 H 0.1466 0.1011 0.0498 0.073 Uiso 1 1 calc R A .
H5M2 H 0.1274 0.0686 -0.0015 0.073 Uiso 1 1 calc R . .
H5M3 H 0.2291 0.0961 -0.0038 0.073 Uiso 1 1 calc R . .
N16 N 0.4030(7) 0.0022(5) 0.1337(4) 0.020(3) Uiso 1 1 d D . .
C26 C 0.3387(9) 0.0641(7) 0.1391(5) 0.026(4) Uiso 1 1 d D A .
C36 C 0.3468(9) 0.1280(7) 0.0986(5) 0.032(4) Uiso 1 1 d D . .
H36 H 0.3016 0.1715 0.1015 0.038 Uiso 1 1 calc R A .
C46 C 0.4235(10) 0.1244(8) 0.0547(6) 0.045(5) Uiso 1 1 d D A .
H46 H 0.4301 0.1664 0.0268 0.054 Uiso 1 1 calc R . .
C56 C 0.4909(10) 0.0615(7) 0.0500(6) 0.041(5) Uiso 1 1 d D . .
H56 H 0.5449 0.0613 0.0207 0.049 Uiso 1 1 calc R A .
C66 C 0.4771(9) -0.0009(7) 0.0894(5) 0.040(5) Uiso 1 1 d D A .
O26 O 0.2717(6) 0.0579(5) 0.1844(3) 0.024(3) Uiso 1 1 d D . .
C6M C 0.5469(10) -0.0721(7) 0.0891(6) 0.051(5) Uiso 1 1 d D . .
H6M1 H 0.5234 -0.1092 0.1202 0.076 Uiso 1 1 calc R A .
H6M2 H 0.6093 -0.0594 0.0917 0.076 Uiso 1 1 calc R . .
H6M3 H 0.5531 -0.0937 0.0552 0.076 Uiso 1 1 calc R . .
N17 N 0.5113(8) 0.0168(6) 0.3017(4) 0.031(3) Uiso 1 1 d D . .
C27 C 0.4939(9) -0.0414(7) 0.2777(5) 0.029(4) Uiso 1 1 d D A .
C37 C 0.5294(11) -0.1164(8) 0.2916(6) 0.059(6) Uiso 1 1 d D . .
H37 H 0.5141 -0.1566 0.2759 0.071 Uiso 1 1 calc R . .
C47 C 0.5882(12) -0.1303(8) 0.3295(7) 0.066(6) Uiso 1 1 d D . .
H47 H 0.6152 -0.1804 0.3391 0.079 Uiso 1 1 calc R . .
C57 C 0.6073(11) -0.0703(8) 0.3533(6) 0.055(5) Uiso 1 1 d D . .
H57 H 0.6460 -0.0801 0.3796 0.066 Uiso 1 1 calc R . .
C67 C 0.5704(10) 0.0023(7) 0.3388(6) 0.043(5) Uiso 1 1 d D . .
O27 O 0.4393(6) -0.0175(5) 0.2421(4) 0.027(3) Uiso 1 1 d D . .
C7M C 0.5937(12) 0.0706(8) 0.3590(7) 0.061(6) Uiso 1 1 d D . .
H7M1 H 0.5600 0.1165 0.3429 0.091 Uiso 1 1 calc R . .
H7M2 H 0.6626 0.0740 0.3485 0.091 Uiso 1 1 calc R . .
H7M3 H 0.5736 0.0658 0.3988 0.091 Uiso 1 1 calc R . .
N18 N 0.4800(7) 0.1599(6) 0.1930(5) 0.037(4) Uiso 1 1 d D . .
C28 C 0.4104(9) 0.2148(8) 0.1806(6) 0.045(5) Uiso 1 1 d D A .
C38 C 0.4310(10) 0.2756(8) 0.1389(6) 0.047(5) Uiso 1 1 d D . .
H38 H 0.3856 0.3181 0.1341 0.056 Uiso 1 1 calc R A .
C48 C 0.5220(10) 0.2700(8) 0.1049(6) 0.047(5) Uiso 1 1 d D A .
H48 H 0.5369 0.3068 0.0740 0.056 Uiso 1 1 calc R . .
C58 C 0.5907(10) 0.2115(7) 0.1158(6) 0.044(5) Uiso 1 1 d D . .
H58 H 0.6528 0.2096 0.0932 0.052 Uiso 1 1 calc R A .
C68 C 0.5692(9) 0.1560(7) 0.1594(5) 0.033(4) Uiso 1 1 d D A .
O28 O 0.3261(7) 0.2143(5) 0.2137(4) 0.036(3) Uiso 1 1 d D . .
C8M C 0.6385(10) 0.0894(8) 0.1726(6) 0.054(5) Uiso 1 1 d D . .
H8A H 0.6081 0.0570 0.2048 0.081 Uiso 1 1 calc R A .
H8B H 0.6948 0.1074 0.1798 0.081 Uiso 1 1 calc R . .
H8C H 0.6580 0.0601 0.1416 0.081 Uiso 1 1 calc R . .
N19 N 0.0253(8) -0.4894(7) 0.2644(5) 0.051(4) Uiso 1 1 d D . .
C29 C 0.0328(10) -0.4682(9) 0.3124(6) 0.051(5) Uiso 1 1 d D A .
C39 C -0.0433(10) -0.4700(10) 0.3578(6) 0.065(6) Uiso 1 1 d D . .
H39 H -0.0375 -0.4558 0.3913 0.078 Uiso 1 1 calc R A .
C49 C -0.1283(11) -0.4938(11) 0.3518(7) 0.079(7) Uiso 1 1 d D A .
H49 H -0.1805 -0.4979 0.3821 0.095 Uiso 1 1 calc R . .
C59 C -0.1369(11) -0.5114(10) 0.3023(6) 0.072(6) Uiso 1 1 d D . .
H59 H -0.1958 -0.5251 0.2982 0.087 Uiso 1 1 calc R A .
C69 C -0.0603(10) -0.5092(10) 0.2589(6) 0.056(5) Uiso 1 1 d D A .
O29 O 0.1185(7) -0.4502(6) 0.3131(4) 0.056(3) Uiso 1 1 d D A .
C9M C -0.0596(14) -0.5308(12) 0.2036(6) 0.101(8) Uiso 1 1 d D . .
H9M1 H 0.0033 -0.5252 0.1798 0.151 Uiso 1 1 calc R A .
H9M2 H -0.1082 -0.4976 0.1875 0.151 Uiso 1 1 calc R . .
H9M3 H -0.0734 -0.5836 0.2076 0.151 Uiso 1 1 calc R . .
N110 N 0.2434(17) -0.5018(11) 0.3862(9) 0.055(8) Uiso 0.66(2) 1 d PD A 1
H110 H 0.2057 -0.4891 0.3628 0.066 Uiso 0.66(2) 1 calc PR A 1
C210 C 0.3245(18) -0.4677(14) 0.3764(10) 0.057(10) Uiso 0.66(2) 1 d PD A 1
C310 C 0.397(2) -0.4973(19) 0.4057(13) 0.138(18) Uiso 0.66(2) 1 d PD A 1
H310 H 0.4602 -0.4839 0.3947 0.166 Uiso 0.66(2) 1 calc PR A 1
C410 C 0.366(2) -0.5482(19) 0.4524(13) 0.127(17) Uiso 0.66(2) 1 d PD A 1
H410 H 0.4070 -0.5621 0.4776 0.152 Uiso 0.66(2) 1 calc PR A 1
C510 C 0.280(2) -0.5792(17) 0.4636(12) 0.108(15) Uiso 0.66(2) 1 d PD A 1
H510 H 0.2654 -0.6168 0.4940 0.130 Uiso 0.66(2) 1 calc PR A 1
C610 C 0.216(2) -0.5552(17) 0.4302(12) 0.091(14) Uiso 0.66(2) 1 d PD A 1
O210 O 0.3393(15) -0.4161(10) 0.3333(8) 0.064(7) Uiso 0.66(2) 1 d PD A 1
C10M C 0.136(2) -0.5996(18) 0.4267(14) 0.112(14) Uiso 0.66(2) 1 d PD A 1
H10M H 0.1066 -0.5753 0.3965 0.168 Uiso 0.66(2) 1 calc PR A 1
H11M H 0.0883 -0.6006 0.4609 0.168 Uiso 0.66(2) 1 calc PR A 1
H12M H 0.1623 -0.6515 0.4205 0.168 Uiso 0.66(2) 1 calc PR A 1
N11' N 0.202(3) -0.487(2) 0.4013(14) 0.040(14) Uiso 0.34(2) 1 d PD A 2
H11' H 0.1719 -0.4769 0.3742 0.048 Uiso 0.34(2) 1 calc PR A 2
C21' C 0.274(4) -0.445(3) 0.4013(19) 0.08(2) Uiso 0.34(2) 1 d PD A 2
C31' C 0.329(3) -0.465(3) 0.4413(18) 0.08(2) Uiso 0.34(2) 1 d PD A 2
H31' H 0.3864 -0.4422 0.4386 0.096 Uiso 0.34(2) 1 calc PR A 2
C41' C 0.296(4) -0.519(3) 0.4852(17) 0.09(2) Uiso 0.34(2) 1 d PD A 2
H41' H 0.3215 -0.5244 0.5172 0.103 Uiso 0.34(2) 1 calc PR A 2
C51' C 0.228(3) -0.564(2) 0.4824(17) 0.061(19) Uiso 0.34(2) 1 d PD A 2
H51' H 0.2169 -0.6082 0.5077 0.074 Uiso 0.34(2) 1 calc PR A 2
C61' C 0.175(3) -0.544(2) 0.4427(17) 0.07(2) Uiso 0.34(2) 1 d PD A 2
O21' O 0.296(3) -0.3925(19) 0.3590(15) 0.061(14) Uiso 0.34(2) 1 d PD A 2
C1M' C 0.073(3) -0.562(4) 0.451(2) 0.11(3) Uiso 0.34(2) 1 d PD A 2
H1M4 H 0.0483 -0.5431 0.4187 0.167 Uiso 0.34(2) 1 calc PR A 2
H1M5 H 0.0339 -0.5383 0.4824 0.167 Uiso 0.34(2) 1 calc PR A 2
H1M6 H 0.0714 -0.6173 0.4591 0.167 Uiso 0.34(2) 1 calc PR A 2
N1S N 0.4836(17) -0.2861(13) 0.0383(10) 0.151(9) Uiso 1 1 d D . .
C2S C 0.4217(18) -0.3247(14) 0.0624(10) 0.105(8) Uiso 1 1 d D . .
C3S C 0.3425(14) -0.3612(11) 0.0986(8) 0.083(7) Uiso 1 1 d D . .
H3S1 H 0.2895 -0.3228 0.1095 0.124 Uiso 1 1 d R . .
H3S2 H 0.3633 -0.3885 0.1311 0.124 Uiso 1 1 d R . .
H3S3 H 0.3214 -0.3970 0.0795 0.124 Uiso 1 1 d R . .
N1T N 0.527(2) 0.6642(17) 0.4319(12) 0.204(13) Uiso 1 1 d D . .
C2T C 0.462(2) 0.702(2) 0.4126(14) 0.185(15) Uiso 1 1 d D . .
C3T C 0.3890(19) 0.7344(15) 0.3797(11) 0.140(10) Uiso 1 1 d D . .
H3T1 H 0.4169 0.7322 0.3410 0.210 Uiso 1 1 d R . .
H3T2 H 0.3689 0.7873 0.3857 0.210 Uiso 1 1 d R . .
H3T3 H 0.3336 0.7053 0.3907 0.210 Uiso 1 1 d R . .
N1U N 0.237(4) 0.634(3) 0.503(2) 0.17(2) Uiso 0.50 1 d PD . .
C2U C 0.292(5) 0.593(5) 0.527(3) 0.26(4) Uiso 0.50 1 d PD . .
C3U C 0.368(4) 0.542(3) 0.549(2) 0.18(3) Uiso 0.50 1 d PD . .
H3U1 H 0.3515 0.4895 0.5551 0.266 Uiso 0.50 1 d PR . .
H3U2 H 0.3734 0.5563 0.5839 0.266 Uiso 0.50 1 d PR . .
H3U3 H 0.4294 0.5451 0.5233 0.266 Uiso 0.50 1 d PR . .

loop_
_atom_site_aniso_label
_atom_site_aniso_U_11
_atom_site_aniso_U_22
_atom_site_aniso_U_33
_atom_site_aniso_U_23
_atom_site_aniso_U_13
_atom_site_aniso_U_12
Co1 0.0236(14) 0.0194(13) 0.0357(15) 0.0025(10) -0.0129(11) -0.0058(10)
Co2 0.0211(13) 0.0258(13) 0.0340(15) 0.0014(11) -0.0136(11) -0.0056(10)
Co3 0.0299(14) 0.0343(14) 0.0326(15) -0.0001(11) -0.0144(11) -0.0046(11)
Co4 0.0273(14) 0.0215(13) 0.0349(15) 0.0024(11) -0.0116(11) -0.0066(11)
Co5 0.0278(14) 0.0203(13) 0.0357(15) 0.0036(11) -0.0161(11) -0.0056(10)
Co6 0.0253(14) 0.0260(14) 0.0348(15) 0.0013(11) -0.0167(11) -0.0069(11)
Co7 0.0258(14) 0.0353(15) 0.0398(16) -0.0037(12) -0.0106(12) -0.0084(11)
Co8 0.0485(17) 0.0282(14) 0.0536(18) -0.0023(12) -0.0214(13) -0.0090(12)
Na1 0.049(4) 0.024(4) 0.051(4) 0.002(3) -0.025(3) -0.013(3)
Na2 0.049(5) 0.028(4) 0.046(4) 0.002(3) -0.017(3) -0.012(3)

loop_
_atom_type_symbol
_atom_type_description
_atom_type_scat_dispersion_real
_atom_type_scat_dispersion_imag
_atom_type_scat_source
C C 0.0033 0.0016 'International Tables Vol C Tables 4.2.6.8 and 6.1.1.4'
H H 0.0000 0.0000 'International Tables Vol C Tables 4.2.6.8 and 6.1.1.4'
N N 0.0061 0.0033 'International Tables Vol C Tables 4.2.6.8 and 6.1.1.4'
O O 0.0106 0.0060 'International Tables Vol C Tables 4.2.6.8 and 6.1.1.4'
Na Na 0.0362 0.0249 'International Tables Vol C Tables 4.2.6.8 and 6.1.1.4'
Co Co 0.3494 0.9721 'International Tables Vol C Tables 4.2.6.8 and 6.1.1.4'

loop_
_geom_angle_atom_site_label_1
_geom_angle_atom_site_label_2
_geom_angle_atom_site_label_3
_geom_angle
_geom_angle_site_symmetry_1
_geom_angle_site_symmetry_3
_geom_angle_publ_flag
O1B Co1 O1 173.9(4) . . ?
O1B Co1 O26 94.5(4) . . ?
O1 Co1 O26 90.4(4) . . ?
O1B Co1 O21 86.1(4) . . ?
O1 Co1 O21 89.0(4) . . ?
O26 Co1 O21 179.4(4) . . ?
O1B Co1 O28 86.7(4) . . ?
O1 Co1 O28 88.9(4) . . ?
O26 Co1 O28 99.1(3) . . ?
O21 Co1 O28 80.9(4) . . ?
O1B Co1 O23 94.8(4) . . ?
O1 Co1 O23 89.8(4) . . ?
O26 Co1 O23 77.5(3) . . ?
O21 Co1 O23 102.4(3) . . ?
O28 Co1 O23 176.4(3) . . ?
O1B Co1 Na2 52.6(3) . . ?
O1 Co1 Na2 121.3(3) . . ?
O26 Co1 Na2 129.8(3) . . ?
O21 Co1 Na2 50.6(3) . . ?
O28 Co1 Na2 49.8(3) . . ?
O23 Co1 Na2 133.5(3) . . ?
O2B Co2 O26 92.4(4) . . ?
O2B Co2 N14 96.3(4) . . ?
O26 Co2 N14 168.2(4) . . ?
O2B Co2 N15 93.8(4) . . ?
O26 Co2 N15 92.4(4) . . ?
N14 Co2 N15 94.9(4) . . ?
O2B Co2 O23 90.9(3) . . ?
O26 Co2 O23 74.5(3) . . ?
N14 Co2 O23 97.3(4) . . ?
N15 Co2 O23 166.4(4) . . ?
O2B Co2 O25 151.9(3) . . ?
O26 Co2 O25 79.6(3) . . ?
N14 Co2 O25 96.1(4) . . ?
N15 Co2 O25 60.1(3) . . ?
O23 Co2 O25 112.3(3) . . ?
O1 Co3 O1A 103.4(4) . . ?
O1 Co3 N11 121.0(4) . . ?
O1A Co3 N11 95.3(4) . . ?
O1 Co3 N12 104.6(4) . . ?
O1A Co3 N12 102.5(4) . . ?
N11 Co3 N12 125.1(4) . . ?
O1 Co3 O22 81.7(3) . . ?
O1A Co3 O22 162.8(4) . . ?
N11 Co3 O22 96.0(4) . . ?
N12 Co3 O22 60.4(3) . . ?
O24 Co4 O22 173.3(4) . . ?
O24 Co4 N13 90.5(4) . . ?
O22 Co4 N13 89.8(4) . . ?
O24 Co4 O1C 89.5(4) . . ?
O22 Co4 O1C 96.8(4) . . ?
N13 Co4 O1C 108.4(4) . . ?
O24 Co4 O2 81.6(4) . . ?
O22 Co4 O2 95.4(4) . . ?
N13 Co4 O2 155.6(4) . . ?
O1C Co4 O2 94.6(4) . . ?
O24 Co4 O23 81.3(3) . . ?
O22 Co4 O23 93.0(3) . . ?
N13 Co4 O23 60.2(3) . . ?
O1C Co4 O23 165.1(4) . . ?
O2 Co4 O23 95.6(3) . . ?
O24 Co5 O1D 174.5(4) . . ?
O24 Co5 O1E 89.3(4) . . ?
O1D Co5 O1E 96.1(4) . . ?
O24 Co5 O2C 92.8(4) . . ?
O1D Co5 O2C 86.6(4) . . ?
O1E Co5 O2C 94.7(4) . . ?
O24 Co5 O25 82.0(3) . . ?
O1D Co5 O25 97.8(4) . . ?
O1E Co5 O25 92.8(4) . . ?
O2C Co5 O25 170.9(4) . . ?
O24 Co5 O2 79.2(4) . . ?
O1D Co5 O2 95.4(4) . . ?
O1E Co5 O2 166.3(4) . . ?
O2C Co5 O2 93.3(4) . . ?
O25 Co5 O2 78.3(3) . . ?
O24 Co5 Na1 135.0(3) . . ?
O1D Co5 Na1 46.8(3) . . ?
O1E Co5 Na1 77.9(3) . . ?
O2C Co5 Na1 46.6(3) . . ?
O25 Co5 Na1 140.7(3) . . ?
O2 Co5 Na1 115.6(3) . . ?
O27 Co6 O2D 98.6(4) . . ?
O27 Co6 O2 97.7(4) . . ?
O2D Co6 O2 95.9(4) . . ?
O27 Co6 N16 87.7(4) . . ?
O2D Co6 N16 105.3(4) . . ?
O2 Co6 N16 157.0(4) . . ?
O27 Co6 O25 165.5(4) . . ?
O2D Co6 O25 95.8(4) . . ?
O2 Co6 O25 78.9(4) . . ?
N16 Co6 O25 90.2(4) . . ?
O27 Co6 O26 89.8(3) . . ?
O2D Co6 O26 162.3(4) . . ?
O2 Co6 O26 98.4(3) . . ?
N16 Co6 O26 59.2(3) . . ?
O25 Co6 O26 76.8(3) . . ?
O2A Co7 O1 101.2(4) . . ?
O2A Co7 N18 98.5(4) . . ?
O1 Co7 N18 125.7(4) . . ?
O2A Co7 N17 104.5(4) . . ?
O1 Co7 N17 105.6(4) . . ?
N18 Co7 N17 117.5(4) . . ?
O2A Co7 O27 162.3(4) . . ?
O1 Co7 O27 78.6(3) . . ?
N18 Co7 O27 95.8(4) . . ?
N17 Co7 O27 59.2(3) . . ?
O1G Co8 N19 115.0(5) . . ?
O1G Co8 O2E 99.1(4) . . ?
N19 Co8 O2E 103.5(5) . . ?
O1G Co8 O1F 99.5(4) . . ?
N19 Co8 O1F 141.3(5) . . ?
O2E Co8 O1F 87.1(4) . . ?
O1G Co8 O2F 95.9(4) . . ?
N19 Co8 O2F 99.0(4) . . ?
O2E Co8 O2F 144.4(4) . . ?
O1F Co8 O2F 58.5(3) . . ?
O1G Co8 O29 174.7(4) . . ?
N19 Co8 O29 59.8(4) . . ?
O2E Co8 O29 81.9(4) . . ?
O1F Co8 O29 85.7(4) . . ?
O2F Co8 O29 86.1(4) . . ?
O1G Co8 Na1 132.8(3) . . ?
N19 Co8 Na1 107.1(4) . . ?
O2E Co8 Na1 49.3(3) . . ?
O1F Co8 Na1 53.0(3) . . ?
O2F Co8 Na1 97.8(3) . . ?
O29 Co8 Na1 51.4(3) . . ?
O210 Na1 O2E 158.2(6) . . ?
O210 Na1 O21' 22.2(9) . . ?
O2E Na1 O21' 163.9(8) . . ?
O210 Na1 O2C 109.8(7) . . ?
O2E Na1 O2C 90.9(4) . . ?
O21' Na1 O2C 89.5(11) . . ?
O210 Na1 O1D 105.2(5) . . ?
O2E Na1 O1D 86.9(4) . . ?
O21' Na1 O1D 108.6(7) . . ?
O2C Na1 O1D 72.9(3) . . ?
O210 Na1 O29 93.8(5) . . ?
O2E Na1 O29 75.7(4) . . ?
O21' Na1 O29 88.3(7) . . ?
O2C Na1 O29 99.1(4) . . ?
O1D Na1 O29 160.9(4) . . ?
O210 Na1 O1F 85.8(7) . . ?
O2E Na1 O1F 73.3(4) . . ?
O21' Na1 O1F 105.6(11) . . ?
O2C Na1 O1F 164.3(5) . . ?
O1D Na1 O1F 105.5(4) . . ?
O29 Na1 O1F 77.3(4) . . ?
O210 Na1 Co8 116.9(5) . . ?
O2E Na1 Co8 42.0(3) . . ?
O21' Na1 Co8 126.9(8) . . ?
O2C Na1 Co8 123.7(3) . . ?
O1D Na1 Co8 119.5(3) . . ?
O29 Na1 Co8 50.1(3) . . ?
O1F Na1 Co8 42.8(3) . . ?
O210 Na1 Co5 127.1(5) . . ?
O2E Na1 Co5 73.4(3) . . ?
O21' Na1 Co5 115.8(9) . . ?
O2C Na1 Co5 39.2(2) . . ?
O1D Na1 Co5 38.9(2) . . ?
O29 Na1 Co5 125.7(3) . . ?
O1F Na1 Co5 131.7(3) . . ?
Co8 Na1 Co5 115.5(2) . . ?
O2G Na2 O2F 84.4(4) 1_565 1_565 ?
O2G Na2 O28 120.6(4) 1_565 . ?
O2F Na2 O28 109.7(4) 1_565 . ?
O2G Na2 O21 157.3(5) 1_565 . ?
O2F Na2 O21 110.8(4) 1_565 . ?
O28 Na2 O21 71.2(3) . . ?
O2G Na2 O1B 91.4(4) 1_565 . ?
O2F Na2 O1B 175.3(5) 1_565 . ?
O28 Na2 O1B 74.1(4) . . ?
O21 Na2 O1B 72.7(4) . . ?
O2G Na2 Co1 130.2(4) 1_565 . ?
O2F Na2 Co1 142.2(4) 1_565 . ?
O28 Na2 Co1 43.9(2) . . ?
O21 Na2 Co1 43.3(2) . . ?
O1B Na2 Co1 42.5(2) . . ?
Co3 O1 Co7 117.2(5) . . ?
Co3 O1 Co1 107.0(4) . . ?
Co7 O1 Co1 104.1(4) . . ?
Co6 O2 Co4 135.8(5) . . ?
Co6 O2 Co5 92.9(4) . . ?
Co4 O2 Co5 92.2(4) . . ?
C1A O2A Co7 135.3(9) . . ?
C1A O1A Co3 132.8(9) . . ?
O2A C1A O1A 125.4(12) . . ?
O2A C1A C2A 120.6(11) . . ?
O1A C1A C2A 114.0(11) . . ?
C3A C2A C1A 113.5(11) . . ?
C4A C3A C8A 117.0(13) . . ?
C4A C3A C2A 120.2(13) . . ?
C8A C3A C2A 122.8(13) . . ?
C3A C4A C5A 118.7(15) . . ?
C6A C5A C4A 122.0(17) . . ?
C5A C6A C7A 121.2(17) . . ?
C6A C7A C8A 117.7(15) . . ?
C3A C8A C7A 122.8(13) . . ?
C1B O2B Co2 134.0(9) . . ?
C1B O1B Co1 127.2(8) . . ?
C1B O1B Na2 147.6(8) . . ?
Co1 O1B Na2 85.0(4) . . ?
O2B C1B O1B 126.7(11) . . ?
O2B C1B C2B 117.6(11) . . ?
O1B C1B C2B 115.6(11) . . ?
C3B C2B C1B 113.3(10) . . ?
C4B C3B C8B 116.8(11) . . ?
C4B C3B C2B 125.1(11) . . ?
C8B C3B C2B 118.0(10) . . ?
C3B C4B C5B 122.9(13) . . ?
C6B C5B C4B 118.6(14) . . ?
C7B C6B C5B 120.5(14) . . ?
C6B C7B C8B 121.2(15) . . ?
C7B C8B C3B 119.8(12) . . ?
C1C O1C Co4 129.5(8) . . ?
C1C O2C Co5 126.5(8) . . ?
C1C O2C Na1 139.0(8) . . ?
Co5 O2C Na1 94.1(4) . . ?
O1C C1C O2C 125.9(11) . . ?
O1C C1C C2C 117.0(11) . . ?
O2C C1C C2C 117.1(11) . . ?
C3C C2C C1C 112.1(11) . . ?
C4C C3C C8C 117.9(11) . . ?
C4C C3C C2C 122.6(11) . . ?
C8C C3C C2C 119.3(11) . . ?
C3C C4C C5C 120.7(13) . . ?
C6C C5C C4C 120.1(14) . . ?
C5C C6C C7C 121.3(14) . . ?
C6C C7C C8C 119.5(14) . . ?
C7C C8C C3C 120.4(12) . . ?
C1D O2D Co6 130.9(8) . . ?
C1D O1D Co5 128.3(8) . . ?
C1D O1D Na1 133.7(9) . . ?
Co5 O1D Na1 94.3(4) . . ?
O2D C1D O1D 124.7(11) . . ?
O2D C1D C2D 118.7(11) . . ?
O1D C1D C2D 116.6(11) . . ?
C3D C2D C1D 115.6(11) . . ?
C4D C3D C8D 118.1(12) . . ?
C4D C3D C2D 122.8(12) . . ?
C8D C3D C2D 119.0(12) . . ?
C3D C4D C5D 120.7(13) . . ?
C6D C5D C4D 120.1(14) . . ?
C5D C6D C7D 121.5(15) . . ?
C6D C7D C8D 119.0(14) . . ?
C3D C8D C7D 120.5(12) . . ?
C1E O1E Co5 135.9(9) . . ?
C1E O2E Co8 140.8(9) . . ?
C1E O2E Na1 128.1(9) . . ?
Co8 O2E Na1 88.7(4) . . ?
O1E C1E O2E 122.1(12) . . ?
O1E C1E C2E 117.0(11) . . ?
O2E C1E C2E 120.9(11) . . ?
C3E C2E C1E 112.5(11) . . ?
C4E C3E C8E 118.4(11) . . ?
C4E C3E C2E 121.8(12) . . ?
C8E C3E C2E 119.6(11) . . ?
C3E C4E C5E 121.5(13) . . ?
C6E C5E C4E 119.1(14) . . ?
C7E C6E C5E 121.4(15) . . ?
C6E C7E C8E 121.2(14) . . ?
C7E C8E C3E 118.3(12) . . ?
C1F O2F Na2 143.0(10) . 1_545 ?
C1F O2F Co8 84.7(8) . . ?
Na2 O2F Co8 112.1(5) 1_545 . ?
C1F O1F Co8 95.9(8) . . ?
C1F O1F Na1 135.3(10) . . ?
Co8 O1F Na1 84.3(4) . . ?
O2F C1F O1F 120.4(12) . . ?
O2F C1F C2F 121.2(12) . . ?
O1F C1F C2F 118.4(11) . . ?
C3F C2F C1F 115.2(11) . . ?
C4F C3F C8F 118.3(12) . . ?
C4F C3F C2F 123.4(13) . . ?
C8F C3F C2F 118.2(12) . . ?
C3F C4F C5F 120.7(14) . . ?
C6F C5F C4F 118.5(14) . . ?
C7F C6F C5F 123.1(14) . . ?
C6F C7F C8F 119.1(14) . . ?
C7F C8F C3F 119.9(13) . . ?
C1G O2G Na2 145.3(11) . 1_545 ?
C1G O1G Co8 132.4(9) . . ?
O2G C1G O1G 121.9(12) . . ?
O2G C1G C2G 120.9(12) . . ?
O1G C1G C2G 117.1(11) . . ?
C3G C2G C1G 115.7(12) . . ?
C4G C3G C8G 116.3(12) . . ?
C4G C3G C2G 124.9(13) . . ?
C8G C3G C2G 118.8(13) . . ?
C3G C4G C5G 122.1(13) . . ?
C6G C5G C4G 119.0(14) . . ?
C7G C6G C5G 120.1(15) . . ?
C6G C7G C8G 121.5(15) . . ?
C7G C8G C3G 120.5(13) . . ?
C21 N11 C61 120.4(10) . . ?
C21 N11 Co3 109.2(8) . . ?
C61 N11 Co3 128.7(9) . . ?
O21 C21 N11 116.9(10) . . ?
O21 C21 C31 123.0(11) . . ?
N11 C21 C31 120.2(10) . . ?
C41 C31 C21 118.6(11) . . ?
C31 C41 C51 121.3(12) . . ?
C61 C51 C41 117.9(12) . . ?
N11 C61 C51 121.5(11) . . ?
N11 C61 C1M 116.0(10) . . ?
C51 C61 C1M 122.5(11) . . ?
C21 O21 Co1 137.6(9) . . ?
C21 O21 Na2 128.3(8) . . ?
Co1 O21 Na2 86.1(3) . . ?
C22 N12 C62 121.4(10) . . ?
C22 N12 Co3 97.1(7) . . ?
C62 N12 Co3 141.0(8) . . ?
O22 C22 N12 113.1(10) . . ?
O22 C22 C32 125.5(11) . . ?
N12 C22 C32 121.3(11) . . ?
C22 C32 C42 117.0(12) . . ?
C52 C42 C32 121.3(13) . . ?
C62 C52 C42 119.6(12) . . ?
N12 C62 C52 119.2(11) . . ?
N12 C62 C2M 117.5(11) . . ?
C52 C62 C2M 123.2(12) . . ?
C22 O22 Co4 134.3(8) . . ?
C22 O22 Co3 89.3(7) . . ?
Co4 O22 Co3 130.0(4) . . ?
C63 N13 C23 119.7(10) . . ?
C63 N13 Co4 141.6(8) . . ?
C23 N13 Co4 98.6(7) . . ?
O23 C23 N13 113.6(10) . . ?
O23 C23 C33 124.2(10) . . ?
N13 C23 C33 122.2(10) . . ?
C43 C33 C23 116.8(11) . . ?
C53 C43 C33 120.3(12) . . ?
C43 C53 C63 120.8(12) . . ?
N13 C63 C53 120.0(10) . . ?
N13 C63 C3M 116.0(10) . . ?
C53 C63 C3M 124.0(11) . . ?
C23 O23 Co1 122.6(8) . . ?
C23 O23 Co2 123.2(9) . . ?
Co1 O23 Co2 95.2(3) . . ?
C23 O23 Co4 87.5(6) . . ?
Co1 O23 Co4 127.3(4) . . ?
Co2 O23 Co4 102.2(3) . . ?
C24 N14 C64 119.4(10) . . ?
C24 N14 Co2 105.6(7) . . ?
C64 N14 Co2 134.6(8) . . ?
O24 C24 N14 117.2(10) . . ?
O24 C24 C34 120.6(10) . . ?
N14 C24 C34 122.1(10) . . ?
C44 C34 C24 117.3(11) . . ?
C54 C44 C34 120.5(12) . . ?
C44 C54 C64 119.4(12) . . ?
N14 C64 C54 120.9(11) . . ?
N14 C64 C4M 117.5(11) . . ?
C54 C64 C4M 121.4(12) . . ?
C24 O24 Co4 134.4(9) . . ?
C24 O24 Co5 127.4(9) . . ?
Co4 O24 Co5 97.9(4) . . ?
C25 N15 C65 119.7(9) . . ?
C25 N15 Co2 93.1(7) . . ?
C65 N15 Co2 146.9(8) . . ?
O25 C25 N15 113.2(10) . . ?
O25 C25 C35 125.6(11) . . ?
N15 C25 C35 121.2(10) . . ?
C45 C35 C25 118.6(11) . . ?
C55 C45 C35 119.6(12) . . ?
C65 C55 C45 120.2(12) . . ?
N15 C65 C55 120.6(10) . . ?
N15 C65 C5M 116.2(10) . . ?
C55 C65 C5M 123.0(11) . . ?
C25 O25 Co5 130.9(8) . . ?
C25 O25 Co6 121.8(8) . . ?
Co5 O25 Co6 93.7(4) . . ?
C25 O25 Co2 92.7(7) . . ?
Co5 O25 Co2 113.6(4) . . ?
Co6 O25 Co2 101.6(4) . . ?
C26 N16 C66 121.6(9) . . ?
C26 N16 Co6 99.9(7) . . ?
C66 N16 Co6 138.5(8) . . ?
O26 C26 N16 113.9(9) . . ?
O26 C26 C36 125.8(10) . . ?
N16 C26 C36 120.3(10) . . ?
C46 C36 C26 117.3(11) . . ?
C36 C46 C56 122.3(12) . . ?
C66 C56 C46 118.1(11) . . ?
N16 C66 C56 120.3(10) . . ?
N16 C66 C6M 116.7(10) . . ?
C56 C66 C6M 122.7(11) . . ?
C26 O26 Co1 128.5(8) . . ?
C26 O26 Co2 116.7(9) . . ?
Co1 O26 Co2 98.8(3) . . ?
C26 O26 Co6 87.0(6) . . ?
Co1 O26 Co6 126.3(4) . . ?
Co2 O26 Co6 96.7(3) . . ?
C27 N17 C67 119.4(10) . . ?
C27 N17 Co7 101.0(7) . . ?
C67 N17 Co7 139.5(8) . . ?
O27 C27 N17 111.7(10) . . ?
O27 C27 C37 126.1(11) . . ?
N17 C27 C37 122.1(11) . . ?
C27 C37 C47 117.7(12) . . ?
C57 C47 C37 120.0(13) . . ?
C67 C57 C47 120.4(13) . . ?
C57 C67 N17 120.3(11) . . ?
C57 C67 C7M 123.7(12) . . ?
N17 C67 C7M 116.0(11) . . ?
C27 O27 Co6 135.8(8) . . ?
C27 O27 Co7 87.8(7) . . ?
Co6 O27 Co7 130.7(4) . . ?
C28 N18 C68 120.1(10) . . ?
C28 N18 Co7 106.4(8) . . ?
C68 N18 Co7 133.0(8) . . ?
O28 C28 N18 117.0(11) . . ?
O28 C28 C38 120.8(11) . . ?
N18 C28 C38 121.6(11) . . ?
C48 C38 C28 116.5(11) . . ?
C58 C48 C38 121.0(12) . . ?
C68 C58 C48 120.2(12) . . ?
N18 C68 C58 119.8(10) . . ?
N18 C68 C8M 116.9(10) . . ?
C58 C68 C8M 123.3(11) . . ?
C28 O28 Co1 136.9(9) . . ?
C28 O28 Na2 125.6(8) . . ?
Co1 O28 Na2 86.3(4) . . ?
C29 N19 C69 119.8(11) . . ?
C29 N19 Co8 99.9(8) . . ?
C69 N19 Co8 139.7(9) . . ?
O29 C29 N19 114.6(12) . . ?
O29 C29 C39 123.6(12) . . ?
N19 C29 C39 121.7(12) . . ?
C29 C39 C49 117.2(13) . . ?
C59 C49 C39 120.7(14) . . ?
C69 C59 C49 120.1(14) . . ?
C59 C69 N19 120.4(12) . . ?
C59 C69 C9M 124.9(13) . . ?
N19 C69 C9M 114.7(12) . . ?
C29 O29 Co8 85.3(8) . . ?
C29 O29 Na1 145.9(10) . . ?
Co8 O29 Na1 78.4(3) . . ?
C210 N110 C610 124.3(15) . . ?
O210 C210 N110 117.0(16) . . ?
O210 C210 C310 122.2(17) . . ?
N110 C210 C310 119.7(15) . . ?
C410 C310 C210 114.2(16) . . ?
C510 C410 C310 123.5(18) . . ?
C610 C510 C410 119.7(17) . . ?
N110 C610 C510 116.8(16) . . ?
N110 C610 C10M 115.7(17) . . ?
C510 C610 C10M 124.2(18) . . ?
C210 O210 Na1 130.5(13) . . ?
C21' N11' C61' 121.8(17) . . ?
O21' C21' N11' 117.1(19) . . ?
O21' C21' C31' 122(2) . . ?
N11' C21' C31' 120.3(17) . . ?
C41' C31' C21' 116.8(18) . . ?
C51' C41' C31' 120.5(19) . . ?
C61' C51' C41' 119.7(19) . . ?
C51' C61' N11' 118.7(17) . . ?
C51' C61' C1M' 122(2) . . ?
N11' C61' C1M' 116(2) . . ?
C21' O21' Na1 131.9(19) . . ?
N1S C2S C3S 169(3) . . ?
N1T C2T C3T 167(4) . . ?
N1U C2U C3U 172(9) . . ?

loop_
_geom_bond_atom_site_label_1
_geom_bond_atom_site_label_2
_geom_bond_distance
_geom_bond_site_symmetry_2
_geom_bond_publ_flag
Co1 O1B 2.074(10) . ?
Co1 O1 2.101(9) . ?
Co1 O26 2.102(9) . ?
Co1 O21 2.103(9) . ?
Co1 O28 2.126(9) . ?
Co1 O23 2.149(9) . ?
Co1 Na2 3.061(6) . ?
Co2 O2B 2.032(9) . ?
Co2 O26 2.160(9) . ?
Co2 N14 2.173(10) . ?
Co2 N15 2.218(10) . ?
Co2 O23 2.234(9) . ?
Co2 O25 2.246(9) . ?
Co3 O1 1.959(9) . ?
Co3 O1A 1.988(10) . ?
Co3 N11 2.047(11) . ?
Co3 N12 2.102(10) . ?
Co3 O22 2.303(9) . ?
Co4 O24 2.024(10) . ?
Co4 O22 2.029(9) . ?
Co4 N13 2.078(10) . ?
Co4 O1C 2.086(9) . ?
Co4 O2 2.105(9) . ?
Co4 O23 2.352(9) . ?
Co5 O24 2.060(9) . ?
Co5 O1D 2.065(9) . ?
Co5 O1E 2.067(10) . ?
Co5 O2C 2.078(9) . ?
Co5 O25 2.079(9) . ?
Co5 O2 2.171(9) . ?
Co5 Na1 3.278(6) . ?
Co6 O27 2.031(9) . ?
Co6 O2D 2.050(9) . ?
Co6 O2 2.080(8) . ?
Co6 N16 2.085(10) . ?
Co6 O25 2.142(10) . ?
Co6 O26 2.387(9) . ?
Co7 O2A 1.995(10) . ?
Co7 O1 2.004(9) . ?
Co7 N18 2.044(11) . ?
Co7 N17 2.051(11) . ?
Co7 O27 2.370(9) . ?
Co8 O1G 1.977(10) . ?
Co8 N19 2.050(12) . ?
Co8 O2E 2.055(10) . ?
Co8 O1F 2.096(10) . ?
Co8 O2F 2.362(10) . ?
Co8 O29 2.404(11) . ?
Co8 Na1 3.069(6) . ?
Na1 O210 2.289(19) . ?
Na1 O2E 2.326(12) . ?
Na1 O21' 2.37(3) . ?
Na1 O2C 2.389(11) . ?
Na1 O1D 2.396(10) . ?
Na1 O29 2.450(12) . ?
Na1 O1F 2.462(11) . ?
Na2 O2G 2.265(12) 1_565 ?
Na2 O2F 2.298(12) 1_565 ?
Na2 O28 2.343(11) . ?
Na2 O21 2.371(10) . ?
Na2 O1B 2.440(11) . ?
O2A C1A 1.236(11) . ?
O1A C1A 1.268(11) . ?
C1A C2A 1.516(13) . ?
C2A C3A 1.492(13) . ?
C3A C4A 1.376(14) . ?
C3A C8A 1.392(12) . ?
C4A C5A 1.401(15) . ?
C5A C6A 1.334(15) . ?
C6A C7A 1.341(15) . ?
C7A C8A 1.397(14) . ?
O2B C1B 1.244(11) . ?
O1B C1B 1.269(11) . ?
C1B C2B 1.512(12) . ?
C2B C3B 1.499(12) . ?
C3B C4B 1.355(12) . ?
C3B C8B 1.409(12) . ?
C4B C5B 1.399(13) . ?
C5B C6B 1.363(14) . ?
C6B C7B 1.336(14) . ?
C7B C8B 1.395(14) . ?
O1C C1C 1.252(11) . ?
O2C C1C 1.258(11) . ?
C1C C2C 1.521(12) . ?
C2C C3C 1.496(12) . ?
C3C C4C 1.370(13) . ?
C3C C8C 1.396(12) . ?
C4C C5C 1.387(13) . ?
C5C C6C 1.344(13) . ?
C6C C7C 1.349(14) . ?
C7C C8C 1.392(13) . ?
O2D C1D 1.253(11) . ?
O1D C1D 1.266(11) . ?
C1D C2D 1.513(12) . ?
C2D C3D 1.502(13) . ?
C3D C4D 1.359(12) . ?
C3D C8D 1.394(12) . ?
C4D C5D 1.396(14) . ?
C5D C6D 1.343(14) . ?
C6D C7D 1.348(14) . ?
C7D C8D 1.402(14) . ?
O1E C1E 1.244(11) . ?
O2E C1E 1.267(11) . ?
C1E C2E 1.503(13) . ?
C2E C3E 1.493(12) . ?
C3E C4E 1.356(12) . ?
C3E C8E 1.410(12) . ?
C4E C5E 1.384(13) . ?
C5E C6E 1.346(14) . ?
C6E C7E 1.330(13) . ?
C7E C8E 1.387(13) . ?
O2F C1F 1.244(11) . ?
O2F Na2 2.298(12) 1_545 ?
O1F C1F 1.282(11) . ?
C1F C2F 1.500(13) . ?
C2F C3F 1.496(12) . ?
C3F C4F 1.367(13) . ?
C3F C8F 1.400(13) . ?
C4F C5F 1.398(14) . ?
C5F C6F 1.343(14) . ?
C6F C7F 1.331(14) . ?
C7F C8F 1.392(13) . ?
O2G C1G 1.245(11) . ?
O2G Na2 2.265(12) 1_545 ?
O1G C1G 1.281(11) . ?
C1G C2G 1.498(13) . ?
C2G C3G 1.484(13) . ?
C3G C4G 1.363(13) . ?
C3G C8G 1.399(13) . ?
C4G C5G 1.401(13) . ?
C5G C6G 1.356(14) . ?
C6G C7G 1.325(14) . ?
C7G C8G 1.382(14) . ?
N11 C21 1.349(11) . ?
N11 C61 1.354(11) . ?
C21 O21 1.306(10) . ?
C21 C31 1.391(12) . ?
C31 C41 1.370(12) . ?
C41 C51 1.380(12) . ?
C51 C61 1.370(12) . ?
C61 C1M 1.507(12) . ?
N12 C22 1.351(11) . ?
N12 C62 1.356(11) . ?
C22 O22 1.310(11) . ?
C22 C32 1.376(12) . ?
C32 C42 1.386(13) . ?
C42 C52 1.379(12) . ?
C52 C62 1.367(12) . ?
C62 C2M 1.493(12) . ?
N13 C63 1.343(11) . ?
N13 C23 1.355(11) . ?
C23 O23 1.318(10) . ?
C23 C33 1.397(12) . ?
C33 C43 1.374(12) . ?
C43 C53 1.370(12) . ?
C53 C63 1.370(12) . ?
C63 C3M 1.494(12) . ?
N14 C24 1.337(10) . ?
N14 C64 1.359(11) . ?
C24 O24 1.329(10) . ?
C24 C34 1.389(11) . ?
C34 C44 1.386(12) . ?
C44 C54 1.369(12) . ?
C54 C64 1.370(12) . ?
C64 C4M 1.493(12) . ?
N15 C25 1.355(11) . ?
N15 C65 1.358(11) . ?
C25 O25 1.324(10) . ?
C25 C35 1.382(11) . ?
C35 C45 1.382(12) . ?
C45 C55 1.376(12) . ?
C55 C65 1.361(11) . ?
C65 C5M 1.491(12) . ?
N16 C26 1.338(10) . ?
N16 C66 1.356(11) . ?
C26 O26 1.315(10) . ?
C26 C36 1.402(11) . ?
C36 C46 1.372(12) . ?
C46 C56 1.376(12) . ?
C56 C66 1.373(12) . ?
C66 C6M 1.503(12) . ?
N17 C27 1.353(11) . ?
N17 C67 1.372(11) . ?
C27 O27 1.308(11) . ?
C27 C37 1.382(12) . ?
C37 C47 1.386(13) . ?
C47 C57 1.384(13) . ?
C57 C67 1.355(12) . ?
C67 C7M 1.490(12) . ?
N18 C28 1.351(11) . ?
N18 C68 1.362(11) . ?
C28 O28 1.303(11) . ?
C28 C38 1.397(12) . ?
C38 C48 1.387(12) . ?
C48 C58 1.372(12) . ?
C58 C68 1.366(12) . ?
C68 C8M 1.487(12) . ?
N19 C29 1.351(11) . ?
N19 C69 1.362(12) . ?
C29 O29 1.314(11) . ?
C29 C39 1.388(12) . ?
C39 C49 1.389(13) . ?
C49 C59 1.367(13) . ?
C59 C69 1.362(12) . ?
C69 C9M 1.498(13) . ?
N110 C210 1.339(13) . ?
N110 C610 1.364(13) . ?
C210 O210 1.306(13) . ?
C210 C310 1.405(14) . ?
C310 C410 1.390(14) . ?
C410 C510 1.374(14) . ?
C510 C610 1.368(14) . ?
C610 C10M 1.497(14) . ?
N11' C21' 1.348(14) . ?
N11' C61' 1.365(14) . ?
C21' O21' 1.316(14) . ?
C21' C31' 1.394(14) . ?
C31' C41' 1.387(15) . ?
C41' C51' 1.374(15) . ?
C51' C61' 1.363(14) . ?
C61' C1M' 1.492(15) . ?
N1S C2S 1.19(2) . ?
C2S C3S 1.44(2) . ?
N1T C2T 1.22(3) . ?
C2T C3T 1.48(3) . ?
N1U C2U 1.21(3) . ?
C2U C3U 1.48(3) . ?
